data_2008212
loop_
_publ_author_name
'De-Liang Long'
'Huai-Ming Hu'
'Jiu-Tong Chen'
'Jin-Shun Huang'

_publ_section_title
;
 [Ni{(CH~3~)~2~SO}~6~]I~4~, a redetermination and reinterpretation
;
_journal_issue 3
_journal_name_full 'Acta Crystallographica Section C'
_journal_page_first 339
_journal_page_last 341
_journal_paper_doi 10.1107/S0108270198013055
_journal_volume 55
_journal_year 1999
_chemical_formula_iupac '[Ni (C2 H6 O S)6] I4'
_chemical_formula_moiety 'C12 H36 Ni1 O6 S6 2+, I4 2-'
_chemical_formula_sum 'C12 H36 I4 Ni O6 S6'
_chemical_formula_weight 1035.08
_chemical_name_systematic
;
 Hexa(dimethylsulfoxide-O)nickel(II) tetraiodide(2-)
;
_space_group_IT_number 148
_symmetry_cell_setting trigonal
_symmetry_space_group_name_Hall '-R 3'
_symmetry_space_group_name_H-M 'R -3 :H'
_cell_angle_alpha 90.00
_cell_angle_beta 90.00
_cell_angle_gamma 120.00
_cell_formula_units_Z 3
_cell_length_a 11.8241(5)
_cell_length_b 11.8241(5)
_cell_length_c 19.8441(11)
_cell_measurement_reflns_used 3245
_cell_measurement_temperature 293(2)
_cell_measurement_theta_max 25.00
_cell_measurement_theta_min 2.24
_cell_volume 2402.7(2)
_computing_cell_refinement 'SMART and SAINT (Siemens, 1996)'
_computing_data_collection 'SMART (Siemens, 1996)'
_computing_data_reduction SAINT
_computing_molecular_graphics SHELXTL
_computing_publication_material SHELXTL
_computing_structure_refinement SHELXTL
_computing_structure_solution 'SHELXTL (Siemens, 1994)'
_diffrn_ambient_temperature 293(2)
_diffrn_measurement_device 'Siemens SMART CCD'
_diffrn_measurement_method 'area detector'
_diffrn_radiation_monochromator graphite
_diffrn_radiation_source 'fine-focus sealed tube'
_diffrn_radiation_type MoK\a
_diffrn_radiation_wavelength 0.71073
_diffrn_reflns_av_R_equivalents 0.019
_diffrn_reflns_av_sigmaI/netI 0.0159
_diffrn_reflns_limit_h_max 11
_diffrn_reflns_limit_h_min -14
_diffrn_reflns_limit_k_max 14
_diffrn_reflns_limit_k_min -9
_diffrn_reflns_limit_l_max 20
_diffrn_reflns_limit_l_min -23
_diffrn_reflns_number 3994
_diffrn_reflns_theta_max 25
_diffrn_reflns_theta_min 2.24
_exptl_absorpt_coefficient_mu 4.874
_exptl_absorpt_correction_T_max 0.614
_exptl_absorpt_correction_T_min 0.483
_exptl_absorpt_correction_type 'empirical (SADABS; Sheldrick, 1996)'
_exptl_crystal_colour 'deep brown'
_exptl_crystal_density_diffrn 2.146
_exptl_crystal_density_method 'not measured'
_exptl_crystal_description block
_exptl_crystal_F_000 1476
_exptl_crystal_size_max 0.30
_exptl_crystal_size_mid 0.15
_exptl_crystal_size_min 0.10
_refine_diff_density_max 0.32
_refine_diff_density_min -0.41
_refine_ls_extinction_method none
_refine_ls_goodness_of_fit_all 1.131
_refine_ls_goodness_of_fit_obs 1.159
_refine_ls_hydrogen_treatment refiso
_refine_ls_matrix_type full
_refine_ls_number_parameters 69
_refine_ls_number_reflns 943
_refine_ls_number_restraints 0
_refine_ls_restrained_S_all 1.168
_refine_ls_restrained_S_obs 1.159
_refine_ls_R_factor_all 0.024
_refine_ls_R_factor_obs 0.019
_refine_ls_shift/esd_max 0.001
_refine_ls_shift/esd_mean 0.000
_refine_ls_structure_factor_coef Fsqd
_refine_ls_weighting_details 'w = 1/[\s^2^(Fo^2^)+(0.0125P)^2^+4.788P] where P = (Fo^2^+2Fc^2^)/3'
_refine_ls_weighting_scheme calc
_refine_ls_wR_factor_all 0.041
_refine_ls_wR_factor_obs 0.039
_reflns_number_observed 854
_reflns_number_total 944
_reflns_observed_criterion I>2\s(I)
_cod_data_source_file bm1277.cif
_cod_data_source_block bm1277
_cod_depositor_comments
;
The following automatic conversions were performed:
'_symmetry_cell_setting' value 'Trigonal' changed to 'trigonal' according
to '/home/saulius/struct/CIF-dictionaries/cif_core.dic' dictionary named
'cif_core.dic' version 2.4.1 from 2010-06-29.

Automatic conversion script
Id: cif_fix_enum 1527 2010-12-29 10:47:43Z saulius 

The following automatic conversions were performed:

'_refine_ls_weighting_scheme' value 'calc w =
1/[\s^2^(Fo^2^)+(0.0125P)^2^+4.788P] where P = (Fo^2^+2Fc^2^)/3' was
changed to 'calc'. New tag '_refine_ls_weighting_details' was
created. The value of the new tag was set to 'w =
1/[\s^2^(Fo^2^)+(0.0125P)^2^+4.788P] where P = (Fo^2^+2Fc^2^)/3'.

Automatic conversion script
Id: cif_fix_values 3143 2015-03-26 13:38:13Z robertas 
;
_cod_original_sg_symbol_H-M 'R -3'
_cod_database_code 2008212

loop_
_symmetry_equiv_pos_as_xyz
'x, y, z'
'-y, x-y, z'
'-x+y, -x, z'
'x+2/3, y+1/3, z+1/3'
'-y+2/3, x-y+1/3, z+1/3'
'-x+y+2/3, -x+1/3, z+1/3'
'x+1/3, y+2/3, z+2/3'
'-y+1/3, x-y+2/3, z+2/3'
'-x+y+1/3, -x+2/3, z+2/3'
'-x, -y, -z'
'y, -x+y, -z'
'x-y, x, -z'
'-x+2/3, -y+1/3, -z+1/3'
'y+2/3, -x+y+1/3, -z+1/3'
'x-y+2/3, x+1/3, -z+1/3'
'-x+1/3, -y+2/3, -z+2/3'
'y+1/3, -x+y+2/3, -z+2/3'
'x-y+1/3, x+2/3, -z+2/3'

loop_
_atom_site_aniso_label
_atom_site_aniso_U_11
_atom_site_aniso_U_22
_atom_site_aniso_U_33
_atom_site_aniso_U_12
_atom_site_aniso_U_13
_atom_site_aniso_U_23
Ni 0.0256(3) 0.0256(3) 0.0371(5) 0.01282(13) 0.000 0.000
I1 0.03985(14) 0.03985(14) 0.0779(3) 0.01993(7) 0.000 0.000
I2 0.0509(2) 0.0509(2) 0.0486(2) 0.02543(8) 0.000 0.000
S 0.0331(4) 0.0341(4) 0.0488(4) 0.0186(3) 0.0063(3) 0.0076(3)
O 0.0353(10) 0.0311(10) 0.0463(11) 0.0169(8) 0.0001(8) 0.0033(8)
C1 0.054(2) 0.037(2) 0.057(2) 0.022(2) 0.003(2) 0.000(2)
C2 0.071(3) 0.058(2) 0.046(2) 0.041(2) 0.007(2) 0.012(2)

loop_
_atom_site_label
_atom_site_fract_x
_atom_site_fract_y
_atom_site_fract_z
_atom_site_U_iso_or_equiv
_atom_site_thermal_displace_type
_atom_site_calc_flag
_atom_site_refinement_flags
_atom_site_occupancy
_atom_site_disorder_group
_atom_site_type_symbol
Ni 0.3333 0.6667 -0.3333 0.0294(2) Uani d S 1 . Ni
I1 0 0 -0.42824(2) 0.05254(13) Uani d S 1 . I
I2 0 0 -0.25984(2) 0.05009(12) Uani d S 1 . I
S 0.29182(7) 0.41669(7) -0.25930(4) 0.0378(2) Uani d . 1 . S
O 0.3912(2) 0.5581(2) -0.27545(9) 0.0374(4) Uani d . 1 . O
C1 0.3264(4) 0.3198(3) -0.3153(2) 0.0496(8) Uani d . 1 . C
H11 0.305(3) 0.335(3) -0.357(2) 0.061(11) Uiso d . 1 . H
H12 0.405(4) 0.344(4) -0.3083(18) 0.063(12) Uiso d . 1 . H
H13 0.275(4) 0.236(4) -0.2999(18) 0.063(11) Uiso d . 1 . H
C2 0.3498(4) 0.3834(4) -0.1833(2) 0.0549(9) Uani d . 1 . C
H21 0.289(4) 0.294(4) -0.1732(19) 0.070(11) Uiso d . 1 . H
H22 0.437(4) 0.399(4) -0.1899(19) 0.071(12) Uiso d . 1 . H
H23 0.343(4) 0.435(4) -0.154(2) 0.071(13) Uiso d . 1 . H

loop_
_atom_type_symbol
_atom_type_description
_atom_type_scat_dispersion_real
_atom_type_scat_dispersion_imag
_atom_type_scat_source
C C 0.0033 0.0016 'International Tables Vol C Tables 4.2.6.8 and 6.1.1.4'
H H 0.0000 0.0000 'International Tables Vol C Tables 4.2.6.8 and 6.1.1.4'
O O 0.0106 0.0060 'International Tables Vol C Tables 4.2.6.8 and 6.1.1.4'
S S 0.1246 0.1234 'International Tables Vol C Tables 4.2.6.8 and 6.1.1.4'
Ni Ni 0.3393 1.1124 'International Tables Vol C Tables 4.2.6.8 and 6.1.1.4'
I I -0.4742 1.8119 'International Tables Vol C Tables 4.2.6.8 and 6.1.1.4'

loop_
_geom_angle_atom_site_label_1
_geom_angle_atom_site_label_2
_geom_angle_atom_site_label_3
_geom_angle_site_symmetry_1
_geom_angle_site_symmetry_3
_geom_angle
_geom_angle_publ_flag
O Ni O 3_565 2_665 92.37(7) no
O Ni O 3_565 13_564 87.63(7) no
O Ni O 2_665 13_564 87.63(7) no
O Ni O 3_565 14_454 87.63(7) no
O Ni O 2_665 14_454 180.0 no
O Ni O 13_564 14_454 92.37(7) no
O Ni O 3_565 15_554 180.0 no
O Ni O 2_665 15_554 87.63(7) no
O Ni O 13_564 15_554 92.37(7) no
O Ni O 14_454 15_554 92.37(7) no
O Ni O . 3_565 92.37(7) yes
O Ni O 2_665 . 92.37(7) no
O Ni O 13_564 . 180 yes
O Ni O . 14_454 87.63(7) yes
O Ni O 15_554 . 87.63(7) no
I1 I1 I2 10_554 . 180 yes
O S C2 . . 104.5(2) yes
O S C1 . . 106.0(2) yes
C1 S C2 . . 98.5(2) yes
Ni O S . . 118.90(10) yes

loop_
_geom_bond_atom_site_label_1
_geom_bond_atom_site_label_2
_geom_bond_site_symmetry_2
_geom_bond_distance
_geom_bond_publ_flag
Ni O 3_565 2.077(2) no
Ni O 2_665 2.077(2) no
Ni O 13_564 2.077(2) no
Ni O 14_454 2.077(2) no
Ni O 15_554 2.077(2) no
Ni O . 2.077(2) yes
I1 I1 10_554 2.8480(10) yes
I1 I2 . 3.3420(10) yes
S O . 1.521(2) yes
S C1 . 1.784(4) yes
S C2 . 1.780(4) yes
